data_4322676
loop_
_publ_author_name
'Lisa M. Berreau'
'Jason A. Halfen'
'Victor G. Young'
'William B. Tolman'

_publ_section_title
;
 Synthesis and Copper Coordination Chemistry of Hindered
 1,4,7-Triazacyclononane Ligands with Amide Appendages
;
_journal_name_full 'Inorganic Chemistry'
_journal_page_first 1091
_journal_page_last 1098
_journal_paper_doi 10.1021/ic971115f
_journal_volume 37
_journal_year 1998
_chemical_compound_source 'Lisa Berreau/ Prof. W. Tolman'
_chemical_formula_sum 'C21 H43 Cl Cu N5 O5'
_chemical_formula_weight 544.59
_chemical_name_common 96110
_chemical_name_systematic
;
 ?
;
_space_group_IT_number 61
_symmetry_cell_setting orthorhombic
_symmetry_space_group_name_Hall '-P 2ac 2ab'
_symmetry_space_group_name_H-M 'P b c a'
_atom_sites_solution_hydrogens geom
_atom_sites_solution_primary direct
_atom_sites_solution_secondary difmap
_audit_creation_method SHELXL
_cell_angle_alpha 90.00
_cell_angle_beta 90.00
_cell_angle_gamma 90.00
_cell_formula_units_Z 8
_cell_length_a 15.0617(5)
_cell_length_b 18.2953(6)
_cell_length_c 19.7456(6)
_cell_measurement_reflns_used 8192
_cell_measurement_temperature 173(2)
_cell_volume 5441.1(3)
_computing_structure_refinement 'SHELXL-93 (Sheldrick, 1993)'
_computing_structure_solution 'SHELXS-86 (Sheldrick, 1990)'
_diffrn_ambient_temperature 173(2)
_diffrn_radiation_monochromator graphite
_diffrn_radiation_source 'fine-focus sealed tube'
_diffrn_radiation_type MoK\a
_diffrn_radiation_wavelength 0.71073
_diffrn_reflns_av_R_equivalents 0.0473
_diffrn_reflns_av_sigmaI/netI 0.0279
_diffrn_reflns_limit_h_max 14
_diffrn_reflns_limit_h_min -17
_diffrn_reflns_limit_k_max 18
_diffrn_reflns_limit_k_min -21
_diffrn_reflns_limit_l_max 17
_diffrn_reflns_limit_l_min -23
_diffrn_reflns_number 25090
_diffrn_reflns_theta_max 25.02
_diffrn_reflns_theta_min 2.03
_exptl_absorpt_coefficient_mu 0.939
_exptl_absorpt_correction_T_max 0.606
_exptl_absorpt_correction_T_min 0.499
_exptl_absorpt_correction_type semi-empirical
_exptl_crystal_colour block
_exptl_crystal_density_diffrn 1.330
_exptl_crystal_description colorless
_exptl_crystal_F_000 2320
_exptl_crystal_size_max 0.45
_exptl_crystal_size_mid 0.42
_exptl_crystal_size_min 0.25
_refine_diff_density_max 1.015
_refine_diff_density_min -0.550
_refine_diff_density_rms 0.066
_refine_ls_extinction_method none
_refine_ls_goodness_of_fit_all 1.064
_refine_ls_goodness_of_fit_obs 1.099
_refine_ls_matrix_type full
_refine_ls_number_parameters 388
_refine_ls_number_reflns 4788
_refine_ls_number_restraints 40
_refine_ls_restrained_S_all 1.087
_refine_ls_restrained_S_obs 1.125
_refine_ls_R_factor_all 0.0737
_refine_ls_R_factor_obs 0.0607
_refine_ls_shift/esd_max 0.033
_refine_ls_shift/esd_mean 0.002
_refine_ls_structure_factor_coef Fsqd
_refine_ls_weighting_details 'w=1/[\s^2^(Fo^2^)+(0.0485P)^2^+14.4659P] where P=(Fo^2^+2Fc^2^)/3'
_refine_ls_weighting_scheme calc
_refine_ls_wR_factor_all 0.1403
_refine_ls_wR_factor_obs 0.1324
_reflns_number_observed 4046
_reflns_number_total 4788
_reflns_observed_criterion >2sigma(I)
_cod_data_source_file ic971115f_4.cif
_cod_data_source_block 96110
_cod_depositor_comments
;
The following automatic conversions were performed:

'_refine_ls_weighting_scheme' value 'calc
w=1/[\s^2^(Fo^2^)+(0.0485P)^2^+14.4659P] where P=(Fo^2^+2Fc^2^)/3'
was changed to 'calc'. New tag '_refine_ls_weighting_details' was
created. The value of the new tag was set to
'w=1/[\s^2^(Fo^2^)+(0.0485P)^2^+14.4659P] where P=(Fo^2^+2Fc^2^)/3'.

Automatic conversion script
Id: cif_fix_values 3143 2015-03-26 13:38:13Z robertas 
;
_cod_database_code 4322676

loop_
_symmetry_equiv_pos_as_xyz
'x, y, z'
'-x+1/2, -y, z+1/2'
'-x, y+1/2, -z+1/2'
'x+1/2, -y+1/2, -z'
'-x, -y, -z'
'x-1/2, y, -z-1/2'
'x, -y-1/2, z-1/2'
'-x-1/2, y-1/2, z'

loop_
_atom_site_aniso_label
_atom_site_aniso_U_11
_atom_site_aniso_U_22
_atom_site_aniso_U_33
_atom_site_aniso_U_23
_atom_site_aniso_U_13
_atom_site_aniso_U_12
Cu1 0.0344(3) 0.0403(3) 0.0371(3) 0.0099(2) 0.0096(2) 0.0072(2)
N1 0.028(2) 0.028(2) 0.034(2) 0.0063(13) 0.0025(13) 0.0013(13)
N2 0.043(2) 0.029(2) 0.035(2) 0.0028(14) 0.006(2) 0.0066(15)
N3 0.030(2) 0.044(2) 0.037(2) 0.008(2) 0.0007(14) 0.0009(15)
N4 0.034(2) 0.035(2) 0.032(2) 0.0056(14) 0.0012(14) 0.0037(14)
N5 0.037(2) 0.040(2) 0.048(2) 0.005(2) 0.010(2) 0.004(2)
O1 0.0335(15) 0.040(2) 0.045(2) 0.0149(13) 0.0100(13) 0.0094(12)
C1 0.029(2) 0.034(2) 0.046(2) 0.007(2) -0.001(2) 0.000(2)
C2 0.050(3) 0.032(2) 0.044(2) 0.001(2) 0.000(2) -0.007(2)
C3 0.045(2) 0.036(2) 0.038(2) 0.009(2) 0.007(2) 0.001(2)
C4 0.039(2) 0.050(2) 0.035(2) 0.013(2) 0.007(2) 0.002(2)
C5 0.039(2) 0.044(2) 0.034(2) -0.003(2) 0.005(2) -0.002(2)
C6 0.036(2) 0.034(2) 0.036(2) 0.002(2) 0.005(2) 0.005(2)
C7 0.075(3) 0.036(2) 0.048(3) 0.002(2) 0.013(2) 0.004(2)
C8 0.086(4) 0.033(2) 0.072(4) -0.005(2) -0.010(3) 0.004(3)
C9 0.060(3) 0.045(3) 0.082(4) 0.005(3) 0.016(3) 0.019(3)
C10 0.044(3) 0.074(3) 0.039(2) 0.009(2) -0.008(2) -0.011(2)
C11 0.036(3) 0.101(5) 0.071(4) 0.027(3) -0.002(2) 0.000(3)
C12 0.050(3) 0.077(4) 0.054(3) 0.013(3) -0.011(2) -0.021(3)
C13 0.031(2) 0.030(2) 0.032(2) 0.001(2) 0.004(2) 0.002(2)
C14 0.032(2) 0.027(2) 0.035(2) -0.001(2) -0.001(2) -0.004(2)
C15 0.050(3) 0.057(3) 0.041(3) 0.012(2) 0.018(2) 0.014(2)
C16 0.038(2) 0.031(2) 0.037(2) 0.004(2) -0.002(2) 0.004(2)
C17 0.065(3) 0.051(3) 0.044(3) 0.020(2) 0.001(2) 0.011(3)
C18 0.053(3) 0.036(2) 0.049(3) 0.002(2) -0.001(2) 0.002(2)
C19 0.042(2) 0.044(2) 0.058(3) 0.005(2) -0.013(2) 0.005(2)
C20 0.044(2) 0.037(2) 0.055(3) 0.004(2) 0.017(2) 0.001(2)
C21 0.081(4) 0.056(3) 0.087(4) 0.006(3) 0.055(4) -0.004(3)
Cl1 0.0512(7) 0.0518(7) 0.0706(8) 0.0031(6) -0.0042(6) -0.0066(6)
O2 0.346(29) 0.080(11) 0.048(7) 0.015(7) 0.084(10) -0.041(13)
O3 0.291(22) 0.215(20) 0.109(12) -0.064(11) -0.004(13) -0.175(21)
O4 0.111(9) 0.158(15) 0.222(21) 0.130(15) 0.081(11) 0.074(10)
O5 0.247(22) 0.107(10) 0.100(11) -0.061(10) -0.066(14) 0.124(14)
Cl1' 0.0512(7) 0.0518(7) 0.0706(8) 0.0031(6) -0.0042(6) -0.0066(6)
O2' 0.172(10) 0.089(8) 0.107(8) 0.028(6) -0.025(7) 0.066(7)
O3' 0.159(9) 0.098(6) 0.060(4) 0.002(4) 0.055(5) 0.034(6)
O4' 0.259(14) 0.146(10) 0.104(8) 0.066(8) -0.062(10) -0.152(11)
O5' 0.058(5) 0.216(12) 0.168(10) -0.099(10) 0.000(5) 0.036(6)

loop_
_atom_site_label
_atom_site_type_symbol
_atom_site_fract_x
_atom_site_fract_y
_atom_site_fract_z
_atom_site_U_iso_or_equiv
_atom_site_thermal_displace_type
_atom_site_occupancy
_atom_site_calc_flag
_atom_site_refinement_flags
_atom_site_disorder_group
Cu1 Cu 0.72692(3) 0.08162(3) 0.56226(2) 0.0373(2) Uani 1 d . .
N1 N 0.8475(2) 0.0145(2) 0.57201(15) 0.0302(7) Uani 1 d . .
N2 N 0.8193(2) 0.1698(2) 0.5450(2) 0.0358(8) Uani 1 d . .
N3 N 0.7368(2) 0.0618(2) 0.4584(2) 0.0371(8) Uani 1 d . .
N4 N 0.9144(2) -0.1265(2) 0.7017(2) 0.0338(7) Uani 1 d . .
N5 N 0.6404(2) 0.0709(2) 0.6294(2) 0.0416(8) Uani 1 d . .
O1 O 0.9820(2) -0.08274(15) 0.60644(14) 0.0394(7) Uani 1 d . .
C1 C 0.9234(3) 0.0657(2) 0.5675(2) 0.0363(9) Uani 1 d . .
H1A H 0.9489(3) 0.0635(2) 0.5213(2) 0.043(12) Uiso 1 calc R .
H1B H 0.9701(3) 0.0502(2) 0.5998(2) 0.036(11) Uiso 1 calc R .
C2 C 0.8968(3) 0.1441(2) 0.5831(2) 0.0419(10) Uani 1 d . .
H2A H 0.8839(3) 0.1481(2) 0.6321(2) 0.049(13) Uiso 1 calc R .
H2B H 0.9477(3) 0.1765(2) 0.5731(2) 0.031(10) Uiso 1 calc R .
C3 C 0.8342(3) 0.1723(2) 0.4704(2) 0.0394(10) Uani 1 d . .
H3A H 0.8919(3) 0.1490(2) 0.4600(2) 0.042(11) Uiso 1 calc R .
H3B H 0.8378(3) 0.2240(2) 0.4558(2) 0.037(11) Uiso 1 calc R .
C4 C 0.7619(3) 0.1343(2) 0.4301(2) 0.0415(10) Uani 1 d . .
H4A H 0.7087(3) 0.1660(2) 0.4290(2) 0.037(11) Uiso 1 calc R .
H4B H 0.7825(3) 0.1277(2) 0.3829(2) 0.046(12) Uiso 1 calc R .
C5 C 0.8129(3) 0.0102(2) 0.4478(2) 0.0391(9) Uani 1 d . .
H5A H 0.8655(3) 0.0383(2) 0.4330(2) 0.042(12) Uiso 1 calc R .
H5B H 0.7974(3) -0.0245(2) 0.4111(2) 0.040(11) Uiso 1 calc R .
C6 C 0.8365(3) -0.0330(2) 0.5114(2) 0.0356(9) Uani 1 d . .
H6A H 0.7892(3) -0.0692(2) 0.5205(2) 0.031(10) Uiso 1 calc R .
H6B H 0.8924(3) -0.0601(2) 0.5034(2) 0.050(12) Uiso 1 calc R .
C7 C 0.7849(3) 0.2410(2) 0.5730(2) 0.0529(12) Uani 1 d . .
H7A H 0.7699(3) 0.2324(2) 0.6217(2) 0.062(15) Uiso 1 calc R .
C8 C 0.8538(4) 0.3025(3) 0.5709(3) 0.0637(15) Uani 1 d . .
H8A H 0.9059(10) 0.2884(8) 0.5975(14) 0.102(22) Uiso 1 calc R .
H8B H 0.8279(8) 0.3472(5) 0.5898(15) 0.067(15) Uiso 1 calc R .
H8C H 0.8716(16) 0.3113(12) 0.5238(3) 0.062(15) Uiso 1 calc R .
C9 C 0.6990(3) 0.2637(3) 0.5373(3) 0.0623(14) Uani 1 d . .
H9A H 0.6573(9) 0.2226(6) 0.5371(14) 0.076(17) Uiso 1 calc R .
H9B H 0.7123(5) 0.2781(16) 0.4906(6) 0.079(18) Uiso 1 calc R .
H9C H 0.6723(11) 0.3051(11) 0.5614(10) 0.066(15) Uiso 1 calc R .
C10 C 0.6536(3) 0.0334(3) 0.4247(2) 0.0522(12) Uani 1 d . .
H10A H 0.6647(3) 0.0294(3) 0.3749(2) 0.049(13) Uiso 1 calc R .
C11 C 0.5757(3) 0.0845(3) 0.4359(3) 0.069(2) Uani 1 d . .
H11A H 0.5868(11) 0.1309(8) 0.4125(16) 0.105(23) Uiso 1 calc R .
H11B H 0.5685(15) 0.0937(16) 0.4845(3) 0.081(19) Uiso 1 calc R .
H11C H 0.5215(5) 0.0621(9) 0.4180(17) 0.093(20) Uiso 1 calc R .
C12 C 0.6299(3) -0.0421(3) 0.4519(3) 0.0602(14) Uani 1 d . .
H12A H 0.6795(9) -0.0757(5) 0.4438(14) 0.074(18) Uiso 1 calc R .
H12B H 0.5768(12) -0.0603(8) 0.4287(11) 0.075(17) Uiso 1 calc R .
H12C H 0.6183(19) -0.0389(4) 0.5006(4) 0.050(13) Uiso 1 calc R .
C13 C 0.8432(2) -0.0265(2) 0.6357(2) 0.0308(8) Uani 1 d . .
H13A H 0.7862(2) -0.0534(2) 0.6371(2) 0.039(11) Uiso 1 calc R .
H13B H 0.8431(2) 0.0087(2) 0.6737(2) 0.031(10) Uiso 1 calc R .
C14 C 0.9197(2) -0.0816(2) 0.6468(2) 0.0315(8) Uani 1 d . .
C15 C 0.8339(3) -0.1262(3) 0.7436(2) 0.0496(12) Uani 1 d . .
H15A H 0.8495(4) -0.1386(17) 0.7904(4) 0.073(16) Uiso 1 calc R .
H15B H 0.7917(9) -0.1623(13) 0.7260(10) 0.084(19) Uiso 1 calc R .
H15C H 0.8068(12) -0.0775(5) 0.7424(13) 0.070(16) Uiso 1 calc R .
C16 C 0.9848(3) -0.1841(2) 0.7132(2) 0.0354(9) Uani 1 d . .
C17 C 0.9659(3) -0.2279(3) 0.7781(2) 0.0533(12) Uani 1 d . .
H17A H 0.9652(20) -0.1948(4) 0.8170(3) 0.079(18) Uiso 1 calc R .
H17B H 1.0123(11) -0.2648(11) 0.7844(8) 0.072(16) Uiso 1 calc R .
H17C H 0.9081(10) -0.2521(13) 0.7741(7) 0.059(15) Uiso 1 calc R .
C18 C 0.9859(3) -0.2378(2) 0.6542(2) 0.0458(11) Uani 1 d . .
H18A H 0.9287(7) -0.2632(10) 0.6518(8) 0.056(14) Uiso 1 calc R .
H18B H 1.0335(11) -0.2736(9) 0.6611(7) 0.066(15) Uiso 1 calc R .
H18C H 0.9963(17) -0.2112(3) 0.6119(3) 0.035(11) Uiso 1 calc R .
C19 C 1.0750(3) -0.1468(2) 0.7230(3) 0.0479(11) Uani 1 d . .
H19A H 1.0729(6) -0.1158(12) 0.7635(8) 0.056(14) Uiso 1 calc R .
H19B H 1.0884(9) -0.1166(12) 0.6833(6) 0.053(13) Uiso 1 calc R .
H19C H 1.1212(4) -0.1840(2) 0.7285(14) 0.057(14) Uiso 1 calc R .
C20 C 0.5942(3) 0.0645(2) 0.6742(2) 0.0455(11) Uani 1 d . .
C21 C 0.5343(4) 0.0574(3) 0.7322(3) 0.075(2) Uani 1 d . .
H21C H 0.5608(14) 0.0811(22) 0.7718(7) 0.131(31) Uiso 1 calc R .
H21B H 0.5244(25) 0.0056(3) 0.7420(15) 0.153(32) Uiso 1 calc R .
H21A H 0.4774(11) 0.0809(22) 0.7216(9) 0.110(25) Uiso 1 calc R .
Cl1 Cl 0.76901(8) 0.14649(7) 0.79488(7) 0.0579(3) Uani 0.39 d PDU 1
O2 O 0.7631(12) 0.1876(7) 0.7384(5) 0.158(10) Uani 0.39 d PDU 1
O3 O 0.8255(11) 0.1774(9) 0.8410(7) 0.205(11) Uani 0.39 d PDU 1
O4 O 0.6900(7) 0.1413(9) 0.8284(9) 0.164(9) Uani 0.39 d PDU 1
O5 O 0.7976(12) 0.0776(5) 0.7820(7) 0.151(9) Uani 0.39 d PDU 1
Cl1' Cl 0.76901(8) 0.14649(7) 0.79488(7) 0.0579(3) Uani 0.61 d PDU 2
O2' O 0.7354(8) 0.1898(5) 0.7436(4) 0.123(5) Uani 0.61 d PDU 2
O3' O 0.7687(7) 0.1822(4) 0.8532(3) 0.106(3) Uani 0.61 d PDU 2
O4' O 0.7222(9) 0.0832(5) 0.7962(5) 0.170(7) Uani 0.61 d PDU 2
O5' O 0.8535(4) 0.1298(7) 0.7743(5) 0.147(5) Uani 0.61 d PDU 2

loop_
_atom_type_symbol
_atom_type_description
_atom_type_scat_dispersion_real
_atom_type_scat_dispersion_imag
_atom_type_scat_source
C C 0.0033 0.0016 'International Tables Vol C Tables 4.2.6.8 and 6.1.1.4'
H H 0.0000 0.0000 'International Tables Vol C Tables 4.2.6.8 and 6.1.1.4'
N N 0.0061 0.0033 'International Tables Vol C Tables 4.2.6.8 and 6.1.1.4'
O O 0.0106 0.0060 'International Tables Vol C Tables 4.2.6.8 and 6.1.1.4'
Cl Cl 0.1484 0.1585 'International Tables Vol C Tables 4.2.6.8 and 6.1.1.4'
Cu Cu 0.3201 1.2651 'International Tables Vol C Tables 4.2.6.8 and 6.1.1.4'

loop_
_geom_angle_atom_site_label_1
_geom_angle_atom_site_label_2
_geom_angle_atom_site_label_3
_geom_angle
_geom_angle_site_symmetry_1
_geom_angle_site_symmetry_3
_geom_angle_publ_flag
N5 Cu1 N3 136.72(15) . . ?
N5 Cu1 N2 129.79(14) . . ?
N3 Cu1 N2 85.91(13) . . ?
N5 Cu1 N1 117.05(13) . . ?
N3 Cu1 N1 86.00(12) . . ?
N2 Cu1 N1 84.22(12) . . ?
C13 N1 C1 114.2(3) . . ?
C13 N1 C6 112.7(3) . . ?
C1 N1 C6 114.0(3) . . ?
C13 N1 Cu1 108.9(2) . . ?
C1 N1 Cu1 106.2(2) . . ?
C6 N1 Cu1 99.4(2) . . ?
C2 N2 C3 113.4(3) . . ?
C2 N2 C7 111.3(3) . . ?
C3 N2 C7 112.9(3) . . ?
C2 N2 Cu1 101.0(2) . . ?
C3 N2 Cu1 106.0(2) . . ?
C7 N2 Cu1 111.5(3) . . ?
C4 N3 C5 108.4(3) . . ?
C4 N3 C10 110.6(3) . . ?
C5 N3 C10 110.9(3) . . ?
C4 N3 Cu1 103.4(3) . . ?
C5 N3 Cu1 107.5(2) . . ?
C10 N3 Cu1 115.6(3) . . ?
C14 N4 C15 119.8(3) . . ?
C14 N4 C16 119.9(3) . . ?
C15 N4 C16 119.8(3) . . ?
C20 N5 Cu1 173.7(4) . . ?
N1 C1 C2 112.4(3) . . ?
N2 C2 C1 114.2(3) . . ?
N2 C3 C4 113.3(3) . . ?
N3 C4 C3 113.2(3) . . ?
N3 C5 C6 113.0(3) . . ?
N1 C6 C5 112.7(3) . . ?
N2 C7 C9 110.9(4) . . ?
N2 C7 C8 113.1(4) . . ?
C9 C7 C8 111.1(4) . . ?
N3 C10 C11 111.5(4) . . ?
N3 C10 C12 110.5(4) . . ?
C11 C10 C12 109.1(4) . . ?
N1 C13 C14 115.0(3) . . ?
O1 C14 N4 123.4(3) . . ?
O1 C14 C13 119.1(3) . . ?
N4 C14 C13 117.5(3) . . ?
N4 C16 C18 110.0(3) . . ?
N4 C16 C19 109.2(3) . . ?
C18 C16 C19 111.9(4) . . ?
N4 C16 C17 111.0(3) . . ?
C18 C16 C17 107.6(3) . . ?
C19 C16 C17 106.9(4) . . ?
N5 C20 C21 179.1(5) . . ?
O2 Cl1 O5 112.6(6) . . ?
O2 Cl1 O4 112.5(7) . . ?
O5 Cl1 O4 107.7(7) . . ?
O2 Cl1 O3 111.2(7) . . ?
O5 Cl1 O3 108.2(7) . . ?
O4 Cl1 O3 104.3(7) . . ?
O3' Cl1' O4' 113.8(5) . . ?
O3' Cl1' O5' 111.8(5) . . ?
O4' Cl1' O5' 107.3(6) . . ?
O3' Cl1' O2' 110.7(5) . . ?
O4' Cl1' O2' 108.3(5) . . ?
O5' Cl1' O2' 104.5(5) . . ?

loop_
_geom_bond_atom_site_label_1
_geom_bond_atom_site_label_2
_geom_bond_distance
_geom_bond_site_symmetry_2
_geom_bond_publ_flag
Cu1 N5 1.869(3) . ?
Cu1 N3 2.089(3) . ?
Cu1 N2 2.158(3) . ?
Cu1 N1 2.201(3) . ?
N1 C13 1.465(5) . ?
N1 C1 1.482(5) . ?
N1 C6 1.487(5) . ?
N2 C2 1.467(5) . ?
N2 C3 1.491(5) . ?
N2 C7 1.506(5) . ?
N3 C4 1.488(5) . ?
N3 C5 1.499(5) . ?
N3 C10 1.511(5) . ?
N4 C14 1.361(5) . ?
N4 C15 1.467(5) . ?
N4 C16 1.513(5) . ?
N5 C20 1.133(5) . ?
O1 C14 1.231(5) . ?
C1 C2 1.520(5) . ?
C3 C4 1.518(6) . ?
C5 C6 1.527(5) . ?
C7 C9 1.532(7) . ?
C7 C8 1.532(7) . ?
C10 C11 1.517(7) . ?
C10 C12 1.525(7) . ?
C13 C14 1.548(5) . ?
C16 C18 1.523(6) . ?
C16 C19 1.532(6) . ?
C16 C17 1.538(6) . ?
C20 C21 1.463(6) . ?
Cl1 O2 1.349(5) . ?
Cl1 O5 1.356(5) . ?
Cl1 O4 1.365(5) . ?
Cl1 O3 1.368(6) . ?
Cl1' O3' 1.324(5) . ?
Cl1' O4' 1.357(5) . ?
Cl1' O5' 1.370(5) . ?
Cl1' O2' 1.382(5) . ?

loop_
_geom_torsion_atom_site_label_1
_geom_torsion_atom_site_label_2
_geom_torsion_atom_site_label_3
_geom_torsion_atom_site_label_4
_geom_torsion
_geom_torsion_site_symmetry_1
_geom_torsion_site_symmetry_2
_geom_torsion_site_symmetry_3
_geom_torsion_site_symmetry_4
_geom_torsion_publ_flag
N5 Cu1 N1 C13 -4.1(3) . . . . ?
N3 Cu1 N1 C13 -145.7(2) . . . . ?
N2 Cu1 N1 C13 128.0(2) . . . . ?
N5 Cu1 N1 C1 -127.5(2) . . . . ?
N3 Cu1 N1 C1 90.9(2) . . . . ?
N2 Cu1 N1 C1 4.6(2) . . . . ?
N5 Cu1 N1 C6 114.0(2) . . . . ?
N3 Cu1 N1 C6 -27.6(2) . . . . ?
N2 Cu1 N1 C6 -113.9(2) . . . . ?
N5 Cu1 N2 C2 92.6(3) . . . . ?
N3 Cu1 N2 C2 -114.4(2) . . . . ?
N1 Cu1 N2 C2 -28.1(2) . . . . ?
N5 Cu1 N2 C3 -148.9(2) . . . . ?
N3 Cu1 N2 C3 4.0(2) . . . . ?
N1 Cu1 N2 C3 90.4(2) . . . . ?
N5 Cu1 N2 C7 -25.7(3) . . . . ?
N3 Cu1 N2 C7 127.3(3) . . . . ?
N1 Cu1 N2 C7 -146.4(3) . . . . ?
N5 Cu1 N3 C4 123.5(3) . . . . ?
N2 Cu1 N3 C4 -25.8(2) . . . . ?
N1 Cu1 N3 C4 -110.3(2) . . . . ?
N5 Cu1 N3 C5 -122.0(3) . . . . ?
N2 Cu1 N3 C5 88.7(3) . . . . ?
N1 Cu1 N3 C5 4.2(2) . . . . ?
N5 Cu1 N3 C10 2.4(4) . . . . ?
N2 Cu1 N3 C10 -146.9(3) . . . . ?
N1 Cu1 N3 C10 128.6(3) . . . . ?
N3 Cu1 N5 C20 158.5(31) . . . . ?
N2 Cu1 N5 C20 -62.9(32) . . . . ?
N1 Cu1 N5 C20 43.2(32) . . . . ?
C13 N1 C1 C2 -99.6(4) . . . . ?
C6 N1 C1 C2 128.8(4) . . . . ?
Cu1 N1 C1 C2 20.4(4) . . . . ?
C3 N2 C2 C1 -63.5(4) . . . . ?
C7 N2 C2 C1 168.0(3) . . . . ?
Cu1 N2 C2 C1 49.5(4) . . . . ?
N1 C1 C2 N2 -50.6(5) . . . . ?
C2 N2 C3 C4 129.5(4) . . . . ?
C7 N2 C3 C4 -102.8(4) . . . . ?
Cu1 N2 C3 C4 19.5(4) . . . . ?
C5 N3 C4 C3 -69.1(4) . . . . ?
C10 N3 C4 C3 169.1(4) . . . . ?
Cu1 N3 C4 C3 44.8(4) . . . . ?
N2 C3 C4 N3 -45.4(5) . . . . ?
C4 N3 C5 C6 132.3(4) . . . . ?
C10 N3 C5 C6 -106.1(4) . . . . ?
Cu1 N3 C5 C6 21.1(4) . . . . ?
C13 N1 C6 C5 162.5(3) . . . . ?
C1 N1 C6 C5 -65.2(4) . . . . ?
Cu1 N1 C6 C5 47.3(3) . . . . ?
N3 C5 C6 N1 -50.1(5) . . . . ?
C2 N2 C7 C9 -174.6(4) . . . . ?
C3 N2 C7 C9 56.6(5) . . . . ?
Cu1 N2 C7 C9 -62.7(4) . . . . ?
C2 N2 C7 C8 59.9(5) . . . . ?
C3 N2 C7 C8 -68.9(5) . . . . ?
Cu1 N2 C7 C8 171.8(3) . . . . ?
C4 N3 C10 C11 -60.6(5) . . . . ?
C5 N3 C10 C11 179.1(4) . . . . ?
Cu1 N3 C10 C11 56.5(4) . . . . ?
C4 N3 C10 C12 177.9(4) . . . . ?
C5 N3 C10 C12 57.6(5) . . . . ?
Cu1 N3 C10 C12 -65.0(5) . . . . ?
C1 N1 C13 C14 -66.7(4) . . . . ?
C6 N1 C13 C14 65.5(4) . . . . ?
Cu1 N1 C13 C14 174.8(2) . . . . ?
C15 N4 C14 O1 -174.4(4) . . . . ?
C16 N4 C14 O1 -3.5(6) . . . . ?
C15 N4 C14 C13 6.0(5) . . . . ?
C16 N4 C14 C13 176.9(3) . . . . ?
N1 C13 C14 O1 6.9(5) . . . . ?
N1 C13 C14 N4 -173.5(3) . . . . ?
C14 N4 C16 C18 -61.3(4) . . . . ?
C15 N4 C16 C18 109.5(4) . . . . ?
C14 N4 C16 C19 62.0(5) . . . . ?
C15 N4 C16 C19 -127.2(4) . . . . ?
C14 N4 C16 C17 179.7(4) . . . . ?
C15 N4 C16 C17 -9.5(5) . . . . ?
Cu1 N5 C20 C21 97.4(337) . . . . ?
